data_2310057
loop_
_publ_author_name
'Matsunaga, Toshiyuki'
'Kojima, Rie'
'Yamada, Noboru'
'Kubota, Yoshiki'
'Kifune, Kouichi'

_publ_section_title
;
 Structural transformation of Sb-based high-speed phase-change material
;
_journal_coeditor_code DK5006
_journal_issue 6
_journal_name_full 'Acta Crystallographica Section B'
_journal_page_first 559
_journal_page_last 570
_journal_paper_doi 10.1107/S0108768112039961
_journal_volume 68
_journal_year 2012
_chemical_formula_sum 'Sb0.87 Te0.13'
_chemical_formula_weight 122.5
_chemical_name_systematic ' ?'
_space_group_ssg_name R-3m(00\g)00
_symmetry_cell_setting trigonal
_cell_angle_alpha 90
_cell_angle_beta 90
_cell_angle_gamma 120
_cell_formula_units_Z 3
_cell_length_a 4.3181
_cell_length_b 4.3181
_cell_length_c 5.7267
_cell_measurement_temperature 773
_cell_modulation_dimension 1
_cell_volume 92.474
_computing_publication_material 'Jana2000 (Petricek, Dusek & Palatinus, 2000)'
_computing_structure_refinement 'Jana2000 (Petricek, Dusek & Palatinus, 2000)'
_diffrn_ambient_temperature 773
_diffrn_radiation_type X-ray
_diffrn_radiation_wavelength 0.41853
_exptl_absorpt_coefficient_mu 4.741
_exptl_absorpt_process_details '(Jana2000; Petricek, Dusek & Palatinus, 2000)'
_exptl_crystal_density_diffrn 6.5977
_exptl_crystal_F_000 1841
_pd_instr_location ' ?'
_pd_meas_2theta_range_inc 0.02
_pd_meas_2theta_range_max 30.500
_pd_meas_2theta_range_min 3.020
_pd_meas_number_of_points 1375
_pd_proc_2theta_range_inc 0.02
_pd_proc_2theta_range_max 30.5
_pd_proc_2theta_range_min 3.02
_pd_proc_ls_background_function '36 Legendre polynoms'
_pd_proc_ls_pref_orient_corr none
_pd_proc_ls_profile_function Pseudo-Voigt
_pd_proc_ls_prof_R_factor 0.0201
_pd_proc_ls_prof_wR_expected 0.0238
_pd_proc_ls_prof_wR_factor 0.0294
_refine_ls_extinction_method none
_refine_ls_number_parameters 59
_refine_ls_R_factor_all 0.0301
_refine_ls_R_factor_gt 0.0293
_refine_ls_shift/su_max 0.6283
_refine_ls_shift/su_mean 0.0389
_refine_ls_weighting_scheme sigma
_refine_ls_wR_factor_gt 0.0176
_refine_ls_wR_factor_ref 0.0178
_cod_data_source_file dk5006.cif
_cod_data_source_block IV
_cod_original_cell_volume 92.47212
_cod_database_code 2310057

loop_
_space_group_symop_ssg_id
_space_group_symop_ssg_operation_algebraic
1 x1,x2,x3,x4
2 -x2,x1-x2,x3,x4
3 -x2,-x1,x3,x4
4 -x1+x2,-x1,x3,x4
5 x1,x1-x2,x3,x4
6 -x1+x2,x2,x3,x4
7 -x1,-x2,-x3,-x4
8 x2,-x1+x2,-x3,-x4
9 x2,x1,-x3,-x4
10 x1-x2,x1,-x3,-x4
11 -x1,-x1+x2,-x3,-x4
12 x1-x2,-x2,-x3,-x4
13 2/3+x1,1/3+x2,1/3+x3,x4
14 2/3-x2,1/3+x1-x2,1/3+x3,x4
15 2/3-x2,1/3-x1,1/3+x3,x4
16 2/3-x1+x2,1/3-x1,1/3+x3,x4
17 2/3+x1,1/3+x1-x2,1/3+x3,x4
18 2/3-x1+x2,1/3+x2,1/3+x3,x4
19 2/3-x1,1/3-x2,1/3-x3,-x4
20 2/3+x2,1/3-x1+x2,1/3-x3,-x4
21 2/3+x2,1/3+x1,1/3-x3,-x4
22 2/3+x1-x2,1/3+x1,1/3-x3,-x4
23 2/3-x1,1/3-x1+x2,1/3-x3,-x4
24 2/3+x1-x2,1/3-x2,1/3-x3,-x4
25 1/3+x1,2/3+x2,2/3+x3,x4
26 1/3-x2,2/3+x1-x2,2/3+x3,x4
27 1/3-x2,2/3-x1,2/3+x3,x4
28 1/3-x1+x2,2/3-x1,2/3+x3,x4
29 1/3+x1,2/3+x1-x2,2/3+x3,x4
30 1/3-x1+x2,2/3+x2,2/3+x3,x4
31 1/3-x1,2/3-x2,2/3-x3,-x4
32 1/3+x2,2/3-x1+x2,2/3-x3,-x4
33 1/3+x2,2/3+x1,2/3-x3,-x4
34 1/3+x1-x2,2/3+x1,2/3-x3,-x4
35 1/3-x1,2/3-x1+x2,2/3-x3,-x4
36 1/3+x1-x2,2/3-x2,2/3-x3,-x4

loop_
_atom_site_type_symbol
_atom_site_label
_atom_site_fract_x
_atom_site_fract_y
_atom_site_fract_z
_atom_site_U_iso_or_equiv
_atom_site_adp_type
_atom_site_calc_flag
_atom_site_occupancy
_atom_site_symmetry_multiplicity
Sb Sb1 0 0 0 0.03832(14) Uani d 0.870 3
Te Te1 0 0 0 0.03832(12) Uani d 0.130 3

loop_
_atom_site_aniso_label
_atom_site_aniso_U_11
_atom_site_aniso_U_22
_atom_site_aniso_U_33
_atom_site_aniso_U_12
_atom_site_aniso_U_13
_atom_site_aniso_U_23
_atom_site_aniso_type_symbol
Sb1 0.03681(14) 0.03681(14) 0.0413(3) 0.01841(7) 0 0 Sb
Te1 0.03681(14) 0.03681 0.0413(3) 0.018405 0 0 Te

loop_
_atom_site_displace_Fourier_atom_site_label
_atom_site_displace_Fourier_axis
_atom_site_displace_Fourier_wave_vector_seq_id
_atom_site_displace_Fourier_param_cos
_atom_site_displace_Fourier_param_sin
Sb1 x 1 0 0
Sb1 y 1 0 0
Sb1 z 1 0 -0.03059(15)
Sb1 x 2 0 0
Sb1 y 2 0 0
Sb1 z 2 0 0.0105(3)
Sb1 x 3 0 0
Sb1 y 3 0 0
Sb1 z 3 0 0
Te1 x 1 0 0
Te1 y 1 0 0
Te1 z 1 0 -0.285(3)

loop_
_atom_site_Fourier_wave_vector_seq_id
_atom_site_Fourier_wave_vector_x
_atom_site_Fourier_wave_vector_z
1 0.00000 1.56522
2 0.00000 3.13043
3 0.00000 4.69565

loop_
_atom_site_occ_special_func_atom_site_label
_atom_site_occ_special_func_crenel_c
_atom_site_occ_special_func_crenel_w
Sb1 0 0.8696
Te1 0.5 0.1304

loop_
_atom_type_symbol
_atom_type_scat_dispersion_real
_atom_type_scat_dispersion_imag
_atom_type_scat_source
Sb -2.917 0.604 'International Tables Vol C Tables  4.2.6.8 and 6.1.1.1'
Te -2.165 0.656 'International Tables Vol C Tables  4.2.6.8 and 6.1.1.1'

loop_
_cell_wave_vector_seq_id
_cell_wave_vector_x
_cell_wave_vector_y
_cell_wave_vector_z
1 0.00000 0.00000 1.56522

loop_
_geom_bond_atom_site_label_1
_geom_bond_atom_site_label_2
_geom_bond_site_symmetry_2
_geom_bond_publ_flag
_geom_bond_distance_max
_geom_bond_distance_min
_geom_bond_distance_av
Sb1 Sb1 13_445 yes 3.3530(8) 2.9339(7) 3.1499(14)
Sb1 Sb1 13_455 yes 3.3530(8) 2.9339(7) 3.1499(14)
Sb1 Sb1 13_555 yes 3.3530(8) 2.9339(7) 3.1499(14)
Sb1 Sb1 25_444 yes 3.3530(8) 2.9339(7) 3.1499(14)
Sb1 Sb1 25_544 yes 3.3530(8) 2.9339(7) 3.1499(14)
Sb1 Sb1 25_554 yes 3.3530(8) 2.9339(7) 3.1499(14)
Sb1 Te1 13_445 yes 3.4307(9) 2.8798(9) 3.1483(6)
Sb1 Te1 13_455 yes 3.4307(9) 2.8798(9) 3.1483(6)
Sb1 Te1 13_555 yes 3.4307(9) 2.8798(9) 3.1483(6)
Sb1 Te1 25_444 yes 3.4316(9) 2.8804(9) 3.1491(6)
Sb1 Te1 25_544 yes 3.4316(9) 2.8804(9) 3.1491(6)
Sb1 Te1 25_554 yes 3.4316(9) 2.8804(9) 3.1491(6)
